data_4302065
loop_
_publ_author_name
'Christer B. Aaker\"oy'
'Benjamin M. T. Scott'
'Michelle M. Smith'
'Joaquin F. Urbina'
'John Desper'

_publ_section_title
;
Establishing Amide...Amide Reliability and Synthon Transferability in
the Supramolecular Assembly of Metal-Containing One-Dimensional
Architectures
;
_journal_name_full 'Inorganic Chemistry'
_journal_page_first 4052
_journal_page_last 4061
_journal_paper_doi 10.1021/ic801992t
_journal_volume 48
_journal_year 2009
_chemical_formula_moiety
;
(C11 H11 N3 O)2 (C5 H1 F6 O2)4 Cu2
;
_chemical_formula_sum 'C42 H26 Cu2 F24 N6 O10'
_chemical_formula_weight 1357.77
_chemical_name_systematic
;
{3-[(pyrazol-1-yl)methyl]benzamide}2 (F6-acac)4 Cu(II)2
;
_space_group_IT_number 14
_symmetry_cell_setting monoclinic
_symmetry_space_group_name_Hall '-P 2ybc'
_symmetry_space_group_name_H-M 'P 1 21/c 1'
_atom_sites_solution_hydrogens geom
_atom_sites_solution_primary direct
_atom_sites_solution_secondary difmap
_audit_creation_method SHELXL-97
_cell_angle_alpha 90.00
_cell_angle_beta 99.957(2)
_cell_angle_gamma 90.00
_cell_formula_units_Z 2
_cell_length_a 10.0325(10)
_cell_length_b 15.1765(15)
_cell_length_c 16.6440(16)
_cell_measurement_reflns_used 8899
_cell_measurement_temperature 100(2)
_cell_measurement_theta_max 29.65
_cell_measurement_theta_min 2.45
_cell_volume 2496.0(4)
_computing_cell_refinement 'Bruker XSCANS'
_computing_data_collection 'Bruker XSCANS'
_computing_data_reduction 'Bruker SHELXTL'
_computing_molecular_graphics 'Bruker SHELXTL'
_computing_publication_material 'Bruker SHELXTL'
_computing_structure_refinement 'SHELXL-97 (Sheldrick, 1997)'
_computing_structure_solution 'SHELXS-97 (Sheldrick, 1990)'
_diffrn_ambient_temperature 100(2)
_diffrn_measured_fraction_theta_full 0.994
_diffrn_measured_fraction_theta_max 0.994
_diffrn_measurement_device_type 'CCD area detector'
_diffrn_measurement_method 'phi and omega scans'
_diffrn_radiation_monochromator graphite
_diffrn_radiation_source 'fine-focus sealed tube'
_diffrn_radiation_type MoK\a
_diffrn_radiation_wavelength 0.71073
_diffrn_reflns_av_R_equivalents 0.0302
_diffrn_reflns_av_sigmaI/netI 0.0285
_diffrn_reflns_limit_h_max 12
_diffrn_reflns_limit_h_min -14
_diffrn_reflns_limit_k_max 21
_diffrn_reflns_limit_k_min -21
_diffrn_reflns_limit_l_max 23
_diffrn_reflns_limit_l_min -23
_diffrn_reflns_number 28577
_diffrn_reflns_theta_full 30.11
_diffrn_reflns_theta_max 30.11
_diffrn_reflns_theta_min 2.06
_exptl_absorpt_coefficient_mu 1.005
_exptl_absorpt_correction_T_max 1.000
_exptl_absorpt_correction_T_min 0.784
_exptl_absorpt_correction_type multi-scan
_exptl_absorpt_process_details SADABS
_exptl_crystal_colour green
_exptl_crystal_density_diffrn 1.807
_exptl_crystal_density_method 'not measured'
_exptl_crystal_description prism
_exptl_crystal_F_000 1348
_exptl_crystal_size_max 0.36
_exptl_crystal_size_mid 0.26
_exptl_crystal_size_min 0.13
_refine_diff_density_max 0.601
_refine_diff_density_min -0.455
_refine_diff_density_rms 0.076
_refine_ls_extinction_method none
_refine_ls_goodness_of_fit_ref 1.114
_refine_ls_hydrogen_treatment mixed
_refine_ls_matrix_type full
_refine_ls_number_parameters 413
_refine_ls_number_reflns 7318
_refine_ls_number_restraints 0
_refine_ls_restrained_S_all 1.114
_refine_ls_R_factor_all 0.0417
_refine_ls_R_factor_gt 0.0356
_refine_ls_shift/su_max 0.001
_refine_ls_shift/su_mean 0.000
_refine_ls_structure_factor_coef Fsqd
_refine_ls_weighting_details 'calc w=1/[\s^2^(Fo^2^)+(0.0500P)^2^+0.6000P] where P=(Fo^2^+2Fc^2^)/3'
_refine_ls_weighting_scheme calc
_refine_ls_wR_factor_gt 0.0925
_refine_ls_wR_factor_ref 0.0956
_reflns_number_gt 6341
_reflns_number_total 7318
_reflns_threshold_expression >2sigma(I)
_cod_data_source_file ic801992t_si_002_06.cif
_cod_data_source_block 6a
_cod_depositor_comments
;
The following automatic conversions were performed:
'_symmetry_cell_setting' value 'Monoclinic' changed to 'monoclinic'
according to '/home/saulius/struct/CIF-dictionaries/cif_core.dic'
dictionary named 'cif_core.dic' version 2.4.1 from 2010-06-29.

Automatic conversion script
Id: cif_fix_enum 1527 2010-12-29 10:47:43Z saulius 
;
_cod_original_sg_symbol_H-M P2(1)/c
_cod_database_code 4302065

loop_
_symmetry_equiv_pos_as_xyz
'x, y, z'
'-x, y+1/2, -z+1/2'
'-x, -y, -z'
'x, -y-1/2, z-1/2'

loop_
_atom_site_label
_atom_site_type_symbol
_atom_site_fract_x
_atom_site_fract_y
_atom_site_fract_z
_atom_site_U_iso_or_equiv
_atom_site_adp_type
_atom_site_occupancy
_atom_site_symmetry_multiplicity
_atom_site_calc_flag
_atom_site_refinement_flags
_atom_site_disorder_assembly
_atom_site_disorder_group
Cu1 Cu 0.195029(17) 0.712822(12) 0.536050(10) 0.01615(6) Uani 1 1 d . . .
C11 C -0.00299(17) 0.93701(12) 0.65153(10) 0.0259(3) Uani 1 1 d . . .
F11A F 0.11286(11) 0.96492(7) 0.69490(6) 0.0311(2) Uani 1 1 d . . .
F11B F -0.07778(13) 0.90569(9) 0.70413(8) 0.0454(3) Uani 1 1 d . . .
F11C F -0.06513(14) 1.00708(8) 0.61448(8) 0.0450(3) Uani 1 1 d . . .
C12 C 0.02204(15) 0.86291(10) 0.59255(9) 0.0187(3) Uani 1 1 d . . .
O12 O 0.11202(11) 0.80949(8) 0.62114(6) 0.0203(2) Uani 1 1 d . . .
C13 C -0.06229(16) 0.86215(11) 0.51539(9) 0.0215(3) Uani 1 1 d . . .
H13 H -0.1274 0.9078 0.5028 0.026 Uiso 1 1 calc R . .
C14 C -0.05477(15) 0.79815(10) 0.45720(9) 0.0186(3) Uani 1 1 d . . .
O14 O 0.02330(11) 0.73268(7) 0.45885(6) 0.0200(2) Uani 1 1 d . . .
C15 C -0.15718(17) 0.80276(11) 0.37731(10) 0.0246(3) Uani 1 1 d . . .
F15A F -0.22703(11) 0.87676(7) 0.36750(6) 0.0339(3) Uani 1 1 d . . .
F15B F -0.24365(15) 0.73689(9) 0.37348(10) 0.0615(5) Uani 1 1 d . . .
F15C F -0.09357(14) 0.79646(11) 0.31360(7) 0.0552(4) Uani 1 1 d . . .
C21 C 0.60591(17) 0.69079(13) 0.64562(11) 0.0289(4) Uani 1 1 d . . .
F21A F 0.63751(13) 0.61436(9) 0.61421(9) 0.0506(4) Uani 1 1 d . . .
F21B F 0.58706(12) 0.67575(12) 0.72049(8) 0.0545(4) Uani 1 1 d . . .
F21C F 0.71382(11) 0.74293(9) 0.65011(9) 0.0485(3) Uani 1 1 d . . .
C22 C 0.47906(15) 0.72916(11) 0.59260(9) 0.0206(3) Uani 1 1 d . . .
O22 O 0.37102(11) 0.69469(8) 0.60583(7) 0.0208(2) Uani 1 1 d . . .
C23 C 0.49687(17) 0.79347(11) 0.53596(11) 0.0253(3) Uani 1 1 d . A .
H23 H 0.5858 0.8114 0.5310 0.030 Uiso 1 1 calc R . .
C24 C 0.38590(17) 0.83209(11) 0.48623(9) 0.0225(3) Uani 1 1 d . . .
O24 O 0.26294(12) 0.81710(8) 0.48501(7) 0.0229(2) Uani 1 1 d . A .
C25A C 0.4122(2) 0.90109(13) 0.42350(11) 0.0346(4) Uani 0.456(10) 1 d P A 1
F25A F 0.3359(5) 0.9640(5) 0.4143(5) 0.0487(15) Uani 0.456(10) 1 d P A 1
F25B F 0.4182(9) 0.8572(4) 0.35234(19) 0.058(2) Uani 0.456(10) 1 d P A 1
F25C F 0.5458(5) 0.9342(4) 0.4429(4) 0.0363(10) Uani 0.456(10) 1 d P A 1
C25B C 0.4122(2) 0.90109(13) 0.42350(11) 0.0346(4) Uani 0.544(10) 1 d P A 2
F25D F 0.3607(5) 0.9818(3) 0.4456(3) 0.0367(8) Uani 0.544(10) 1 d P A 2
F25E F 0.3294(6) 0.8861(2) 0.35037(14) 0.0450(13) Uani 0.544(10) 1 d P A 2
F25F F 0.5313(5) 0.9115(4) 0.4154(3) 0.0412(10) Uani 0.544(10) 1 d P A 2
N31 N 0.86057(13) 0.47689(9) 0.41516(7) 0.0186(2) Uani 1 1 d . . .
N32 N 0.88707(12) 0.38904(8) 0.41340(7) 0.0177(2) Uani 1 1 d . . .
C33 C 1.00396(15) 0.38276(11) 0.38511(9) 0.0207(3) Uani 1 1 d . . .
H33 H 1.0481 0.3288 0.3774 0.025 Uiso 1 1 calc R . .
C34 C 1.05206(16) 0.46557(11) 0.36864(9) 0.0218(3) Uani 1 1 d . . .
H34 H 1.1323 0.4790 0.3480 0.026 Uiso 1 1 calc R . .
C35 C 0.95803(16) 0.52379(11) 0.38868(10) 0.0227(3) Uani 1 1 d . . .
H35 H 0.9614 0.5862 0.3845 0.027 Uiso 1 1 calc R . .
C41 C 0.41031(14) 0.61187(9) 0.33358(8) 0.0154(3) Uani 1 1 d . . .
C42 C 0.51443(14) 0.57891(9) 0.39234(8) 0.0158(3) Uani 1 1 d . . .
H42 H 0.5061 0.5816 0.4483 0.019 Uiso 1 1 calc R . .
C43 C 0.63022(14) 0.54225(9) 0.37069(9) 0.0164(3) Uani 1 1 d . . .
C44 C 0.64124(16) 0.53740(10) 0.28891(9) 0.0202(3) Uani 1 1 d . . .
H44 H 0.7189 0.5113 0.2732 0.024 Uiso 1 1 calc R . .
C45 C 0.53807(16) 0.57089(11) 0.22972(9) 0.0221(3) Uani 1 1 d . . .
H45 H 0.5467 0.5681 0.1738 0.027 Uiso 1 1 calc R . .
C46 C 0.42302(15) 0.60826(10) 0.25133(9) 0.0195(3) Uani 1 1 d . . .
H46 H 0.3536 0.6312 0.2106 0.023 Uiso 1 1 calc R . .
C47 C 0.29022(15) 0.64940(10) 0.36349(9) 0.0164(3) Uani 1 1 d . . .
O47 O 0.27896(11) 0.63860(8) 0.43587(7) 0.0216(2) Uani 1 1 d . . .
N47 N 0.19856(15) 0.69457(10) 0.31206(9) 0.0223(3) Uani 1 1 d . . .
H47A H 0.134(2) 0.7166(14) 0.3292(13) 0.027 Uiso 1 1 d . . .
H47B H 0.206(2) 0.7017(13) 0.2624(14) 0.027 Uiso 1 1 d . . .
C48 C 0.73870(16) 0.51180(11) 0.44017(9) 0.0216(3) Uani 1 1 d . . .
H48A H 0.7645 0.5621 0.4775 0.026 Uiso 1 1 calc R . .
H48B H 0.6998 0.4657 0.4713 0.026 Uiso 1 1 calc R . .

loop_
_atom_site_aniso_label
_atom_site_aniso_U_11
_atom_site_aniso_U_22
_atom_site_aniso_U_33
_atom_site_aniso_U_23
_atom_site_aniso_U_13
_atom_site_aniso_U_12
Cu1 0.01254(10) 0.02164(10) 0.01363(9) 0.00237(6) 0.00047(6) 0.00251(6)
C11 0.0243(8) 0.0293(8) 0.0238(8) -0.0053(6) 0.0029(6) 0.0050(6)
F11A 0.0313(6) 0.0282(5) 0.0313(5) -0.0098(4) -0.0017(4) -0.0006(4)
F11B 0.0452(7) 0.0575(8) 0.0404(6) -0.0217(6) 0.0270(6) -0.0126(6)
F11C 0.0515(7) 0.0365(6) 0.0409(6) -0.0114(5) -0.0090(5) 0.0242(6)
C12 0.0172(7) 0.0217(7) 0.0177(6) -0.0006(5) 0.0045(5) 0.0017(5)
O12 0.0196(5) 0.0251(5) 0.0156(5) 0.0001(4) 0.0013(4) 0.0036(4)
C13 0.0188(7) 0.0243(8) 0.0199(7) -0.0008(6) -0.0005(5) 0.0054(6)
C14 0.0139(6) 0.0245(7) 0.0167(6) 0.0027(5) 0.0001(5) 0.0013(5)
O14 0.0178(5) 0.0238(5) 0.0169(5) 0.0000(4) -0.0012(4) 0.0046(4)
C15 0.0219(8) 0.0269(8) 0.0217(7) -0.0008(6) -0.0053(6) 0.0055(6)
F15A 0.0308(6) 0.0333(6) 0.0318(5) 0.0003(4) -0.0110(4) 0.0127(4)
F15B 0.0529(8) 0.0408(7) 0.0721(10) 0.0176(7) -0.0417(7) -0.0215(6)
F15C 0.0456(7) 0.0997(12) 0.0169(5) -0.0055(6) -0.0043(5) 0.0347(8)
C21 0.0162(8) 0.0381(10) 0.0302(9) -0.0008(7) -0.0027(6) 0.0026(7)
F21A 0.0341(6) 0.0429(7) 0.0673(9) -0.0113(6) -0.0124(6) 0.0180(6)
F21B 0.0284(6) 0.1017(12) 0.0289(6) 0.0159(7) -0.0074(5) 0.0096(7)
F21C 0.0179(5) 0.0539(8) 0.0674(9) 0.0051(7) -0.0100(5) -0.0067(5)
C22 0.0133(7) 0.0277(8) 0.0194(7) -0.0036(6) -0.0011(5) 0.0022(6)
O22 0.0151(5) 0.0288(6) 0.0173(5) 0.0027(4) -0.0002(4) 0.0014(4)
C23 0.0182(7) 0.0311(9) 0.0271(8) -0.0030(6) 0.0057(6) -0.0027(6)
C24 0.0270(8) 0.0229(8) 0.0184(7) -0.0015(6) 0.0064(6) -0.0026(6)
O24 0.0214(6) 0.0262(6) 0.0207(5) 0.0042(4) 0.0024(4) 0.0014(4)
C25A 0.0428(11) 0.0350(10) 0.0258(8) 0.0034(7) 0.0059(8) -0.0129(8)
F25A 0.0277(19) 0.051(3) 0.067(4) 0.036(3) 0.009(2) 0.0016(18)
F25B 0.094(5) 0.063(3) 0.0219(13) -0.0021(14) 0.0207(19) -0.033(3)
F25C 0.0262(16) 0.037(2) 0.048(3) 0.0039(17) 0.0144(18) -0.0063(14)
C25B 0.0428(11) 0.0350(10) 0.0258(8) 0.0034(7) 0.0059(8) -0.0129(8)
F25D 0.0366(19) 0.0262(13) 0.047(2) 0.0084(13) 0.0062(15) 0.0004(11)
F25E 0.064(3) 0.0490(17) 0.0199(10) 0.0089(10) 0.0019(11) -0.0216(17)
F25F 0.0346(17) 0.044(2) 0.050(3) 0.0132(17) 0.0221(18) -0.0032(15)
N31 0.0176(6) 0.0218(6) 0.0160(6) 0.0029(5) 0.0021(4) 0.0059(5)
N32 0.0150(6) 0.0208(6) 0.0171(6) 0.0019(5) 0.0023(4) 0.0042(5)
C33 0.0154(7) 0.0251(8) 0.0217(7) 0.0022(6) 0.0039(5) 0.0035(6)
C34 0.0152(7) 0.0285(8) 0.0212(7) 0.0051(6) 0.0022(5) 0.0004(6)
C35 0.0222(8) 0.0230(8) 0.0223(7) 0.0054(6) 0.0016(6) 0.0013(6)
C41 0.0148(6) 0.0162(6) 0.0150(6) -0.0006(5) 0.0020(5) 0.0010(5)
C42 0.0175(7) 0.0169(6) 0.0130(6) 0.0007(5) 0.0027(5) 0.0009(5)
C43 0.0166(7) 0.0163(6) 0.0160(6) 0.0011(5) 0.0023(5) 0.0023(5)
C44 0.0191(7) 0.0247(7) 0.0175(7) -0.0001(5) 0.0046(5) 0.0054(6)
C45 0.0233(8) 0.0294(8) 0.0138(6) -0.0004(5) 0.0036(5) 0.0058(6)
C46 0.0184(7) 0.0250(7) 0.0145(6) 0.0005(5) 0.0010(5) 0.0038(6)
C47 0.0155(6) 0.0178(7) 0.0156(6) -0.0017(5) 0.0020(5) 0.0000(5)
O47 0.0214(5) 0.0280(6) 0.0165(5) 0.0029(4) 0.0061(4) 0.0063(4)
N47 0.0200(7) 0.0307(7) 0.0157(6) 0.0000(5) 0.0019(5) 0.0090(5)
C48 0.0208(7) 0.0281(8) 0.0162(6) 0.0034(6) 0.0038(5) 0.0110(6)

loop_
_atom_type_symbol
_atom_type_description
_atom_type_scat_dispersion_real
_atom_type_scat_dispersion_imag
_atom_type_scat_source
C C 0.0033 0.0016 'International Tables Vol C Tables 4.2.6.8 and 6.1.1.4'
H H 0.0000 0.0000 'International Tables Vol C Tables 4.2.6.8 and 6.1.1.4'
N N 0.0061 0.0033 'International Tables Vol C Tables 4.2.6.8 and 6.1.1.4'
O O 0.0106 0.0060 'International Tables Vol C Tables 4.2.6.8 and 6.1.1.4'
Cu Cu 0.3201 1.2651 'International Tables Vol C Tables 4.2.6.8 and 6.1.1.4'
F F 0.0171 0.0103 'International Tables Vol C Tables 4.2.6.8 and 6.1.1.4'

loop_
_geom_angle_atom_site_label_1
_geom_angle_atom_site_label_2
_geom_angle_atom_site_label_3
_geom_angle
_geom_angle_site_symmetry_1
_geom_angle_site_symmetry_3
_geom_angle_publ_flag
O22 Cu1 O24 91.43(5) . . ?
O22 Cu1 O14 176.02(5) . . ?
O24 Cu1 O14 85.71(5) . . ?
O22 Cu1 N32 92.09(5) . 3_666 ?
O24 Cu1 N32 175.90(5) . 3_666 ?
O14 Cu1 N32 90.87(5) . 3_666 ?
O22 Cu1 O47 87.44(4) . . ?
O24 Cu1 O47 83.29(5) . . ?
O14 Cu1 O47 89.46(4) . . ?
N32 Cu1 O47 98.96(5) 3_666 . ?
O22 Cu1 O12 96.32(4) . . ?
O24 Cu1 O12 86.68(5) . . ?
O14 Cu1 O12 86.30(4) . . ?
N32 Cu1 O12 90.84(5) 3_666 . ?
O47 Cu1 O12 169.38(4) . . ?
F11A C11 F11C 107.06(15) . . ?
F11A C11 F11B 107.20(14) . . ?
F11C C11 F11B 108.50(15) . . ?
F11A C11 C12 110.81(13) . . ?
F11C C11 C12 113.78(14) . . ?
F11B C11 C12 109.26(14) . . ?
O12 C12 C13 128.59(15) . . ?
O12 C12 C11 114.76(13) . . ?
C13 C12 C11 116.59(14) . . ?
C12 O12 Cu1 119.82(10) . . ?
C14 C13 C12 123.14(14) . . ?
C14 C13 H13 118.4 . . ?
C12 C13 H13 118.4 . . ?
O14 C14 C13 130.26(14) . . ?
O14 C14 C15 112.00(13) . . ?
C13 C14 C15 117.72(14) . . ?
C14 O14 Cu1 126.80(10) . . ?
F15B C15 F15A 107.98(15) . . ?
F15B C15 F15C 108.00(16) . . ?
F15A C15 F15C 106.26(14) . . ?
F15B C15 C14 110.11(14) . . ?
F15A C15 C14 114.07(14) . . ?
F15C C15 C14 110.19(14) . . ?
F21B C21 F21C 107.40(16) . . ?
F21B C21 F21A 107.71(17) . . ?
F21C C21 F21A 107.02(15) . . ?
F21B C21 C22 111.78(14) . . ?
F21C C21 C22 113.10(16) . . ?
F21A C21 C22 109.57(14) . . ?
O22 C22 C23 128.83(15) . . ?
O22 C22 C21 113.36(15) . . ?
C23 C22 C21 117.78(15) . . ?
C22 O22 Cu1 123.66(10) . . ?
C22 C23 C24 120.94(15) . . ?
C22 C23 H23 119.5 . . ?
C24 C23 H23 119.5 . . ?
O24 C24 C23 128.04(15) . . ?
O24 C24 C25A 113.49(15) . . ?
C23 C24 C25A 118.47(16) . . ?
C24 O24 Cu1 123.50(11) . . ?
F25A C25A F25B 113.2(3) . . ?
F25A C25A F25C 107.5(4) . . ?
F25B C25A F25C 100.9(3) . . ?
F25A C25A C24 116.3(3) . . ?
F25B C25A C24 107.1(2) . . ?
F25C C25A C24 110.8(3) . . ?
C35 N31 N32 110.85(13) . . ?
C35 N31 C48 126.50(14) . . ?
N32 N31 C48 122.61(13) . . ?
C33 N32 N31 105.26(13) . . ?
C33 N32 Cu1 122.73(11) . 3_666 ?
N31 N32 Cu1 130.60(10) . 3_666 ?
N32 C33 C34 111.07(14) . . ?
N32 C33 H33 124.5 . . ?
C34 C33 H33 124.5 . . ?
C35 C34 C33 104.89(14) . . ?
C35 C34 H34 127.6 . . ?
C33 C34 H34 127.6 . . ?
N31 C35 C34 107.93(14) . . ?
N31 C35 H35 126.0 . . ?
C34 C35 H35 126.0 . . ?
C42 C41 C46 119.25(13) . . ?
C42 C41 C47 116.92(12) . . ?
C46 C41 C47 123.83(13) . . ?
C43 C42 C41 121.32(13) . . ?
C43 C42 H42 119.3 . . ?
C41 C42 H42 119.3 . . ?
C44 C43 C42 119.18(13) . . ?
C44 C43 C48 124.33(13) . . ?
C42 C43 C48 116.48(12) . . ?
C43 C44 C45 119.89(14) . . ?
C43 C44 H44 120.1 . . ?
C45 C44 H44 120.1 . . ?
C46 C45 C44 120.95(14) . . ?
C46 C45 H45 119.5 . . ?
C44 C45 H45 119.5 . . ?
C45 C46 C41 119.38(13) . . ?
C45 C46 H46 120.3 . . ?
C41 C46 H46 120.3 . . ?
O47 C47 N47 121.55(14) . . ?
O47 C47 C41 119.18(13) . . ?
N47 C47 C41 119.27(13) . . ?
C47 O47 Cu1 138.51(10) . . ?
C47 N47 H47A 118.9(15) . . ?
C47 N47 H47B 121.7(15) . . ?
H47A N47 H47B 119(2) . . ?
N31 C48 C43 114.82(12) . . ?
N31 C48 H48A 108.6 . . ?
C43 C48 H48A 108.6 . . ?
N31 C48 H48B 108.6 . . ?
C43 C48 H48B 108.6 . . ?
H48A C48 H48B 107.5 . . ?

loop_
_geom_bond_atom_site_label_1
_geom_bond_atom_site_label_2
_geom_bond_distance
_geom_bond_site_symmetry_2
_geom_bond_publ_flag
Cu1 O22 1.9578(11) . ?
Cu1 O24 1.9725(12) . ?
Cu1 O14 1.9861(11) . ?
Cu1 N32 2.0040(13) 3_666 ?
Cu1 O47 2.2899(11) . ?
Cu1 O12 2.2934(11) . ?
C11 F11A 1.327(2) . ?
C11 F11C 1.329(2) . ?
C11 F11B 1.335(2) . ?
C11 C12 1.542(2) . ?
C12 O12 1.2451(18) . ?
C12 C13 1.411(2) . ?
C13 C14 1.383(2) . ?
C13 H13 0.9500 . ?
C14 O14 1.2625(18) . ?
C14 C15 1.535(2) . ?
C15 F15B 1.318(2) . ?
C15 F15A 1.3188(19) . ?
C15 F15C 1.332(2) . ?
C21 F21B 1.312(2) . ?
C21 F21C 1.333(2) . ?
C21 F21A 1.333(2) . ?
C21 C22 1.533(2) . ?
C22 O22 1.257(2) . ?
C22 C23 1.390(2) . ?
C23 C24 1.396(2) . ?
C23 H23 0.9500 . ?
C24 O24 1.251(2) . ?
C24 C25A 1.534(2) . ?
C25A F25A 1.217(6) . ?
C25A F25B 1.369(4) . ?
C25A F25C 1.415(6) . ?
N31 C35 1.344(2) . ?
N31 N32 1.3608(18) . ?
N31 C48 1.4578(19) . ?
N32 C33 1.3405(19) . ?
N32 Cu1 2.0040(13) 3_666 ?
C33 C34 1.391(2) . ?
C33 H33 0.9500 . ?
C34 C35 1.375(2) . ?
C34 H34 0.9500 . ?
C35 H35 0.9500 . ?
C41 C42 1.3945(19) . ?
C41 C46 1.3978(19) . ?
C41 C47 1.494(2) . ?
C42 C43 1.391(2) . ?
C42 H42 0.9500 . ?
C43 C44 1.387(2) . ?
C43 C48 1.517(2) . ?
C44 C45 1.396(2) . ?
C44 H44 0.9500 . ?
C45 C46 1.388(2) . ?
C45 H45 0.9500 . ?
C46 H46 0.9500 . ?
C47 O47 1.2403(18) . ?
C47 N47 1.3327(19) . ?
N47 H47A 0.82(2) . ?
N47 H47B 0.85(2) . ?
C48 H48A 0.9900 . ?
C48 H48B 0.9900 . ?

loop_
_geom_hbond_atom_site_label_D
_geom_hbond_atom_site_label_H
_geom_hbond_atom_site_label_A
_geom_hbond_distance_DH
_geom_hbond_distance_HA
_geom_hbond_distance_DA
_geom_hbond_angle_DHA
_geom_hbond_site_symmetry_A
N47 H47A O14 0.82(2) 2.61(2) 3.2986(19) 143.2(19) .
N47 H47B O12 0.85(2) 2.38(2) 3.1466(18) 150.0(19) 4_575

loop_
_geom_torsion_atom_site_label_1
_geom_torsion_atom_site_label_2
_geom_torsion_atom_site_label_3
_geom_torsion_atom_site_label_4
_geom_torsion
_geom_torsion_site_symmetry_1
_geom_torsion_site_symmetry_2
_geom_torsion_site_symmetry_3
_geom_torsion_site_symmetry_4
_geom_torsion_publ_flag
F11A C11 C12 O12 39.2(2) . . . . ?
F11C C11 C12 O12 159.89(15) . . . . ?
F11B C11 C12 O12 -78.69(18) . . . . ?
F11A C11 C12 C13 -143.26(15) . . . . ?
F11C C11 C12 C13 -22.6(2) . . . . ?
F11B C11 C12 C13 98.85(17) . . . . ?
C13 C12 O12 Cu1 15.7(2) . . . . ?
C11 C12 O12 Cu1 -167.16(10) . . . . ?
O22 Cu1 O12 C12 155.30(12) . . . . ?
O24 Cu1 O12 C12 64.22(12) . . . . ?
O14 Cu1 O12 C12 -21.69(12) . . . . ?
N32 Cu1 O12 C12 -112.51(12) 3_666 . . . ?
O47 Cu1 O12 C12 45.0(3) . . . . ?
O12 C12 C13 C14 -0.7(3) . . . . ?
C11 C12 C13 C14 -177.81(15) . . . . ?
C12 C13 C14 O14 -1.3(3) . . . . ?
C12 C13 C14 C15 177.15(15) . . . . ?
C13 C14 O14 Cu1 -16.0(3) . . . . ?
C15 C14 O14 Cu1 165.50(11) . . . . ?
O24 Cu1 O14 C14 -65.05(13) . . . . ?
N32 Cu1 O14 C14 112.68(13) 3_666 . . . ?
O47 Cu1 O14 C14 -148.36(13) . . . . ?
O12 Cu1 O14 C14 21.89(13) . . . . ?
O14 C14 C15 F15B 68.15(19) . . . . ?
C13 C14 C15 F15B -110.53(18) . . . . ?
O14 C14 C15 F15A -170.28(14) . . . . ?
C13 C14 C15 F15A 11.0(2) . . . . ?
O14 C14 C15 F15C -50.9(2) . . . . ?
C13 C14 C15 F15C 130.45(17) . . . . ?
F21B C21 C22 O22 -39.7(2) . . . . ?
F21C C21 C22 O22 -161.05(15) . . . . ?
F21A C21 C22 O22 79.64(19) . . . . ?
F21B C21 C22 C23 142.27(17) . . . . ?
F21C C21 C22 C23 20.9(2) . . . . ?
F21A C21 C22 C23 -98.41(19) . . . . ?
C23 C22 O22 Cu1 9.2(2) . . . . ?
C21 C22 O22 Cu1 -168.62(11) . . . . ?
O24 Cu1 O22 C22 -16.98(13) . . . . ?
N32 Cu1 O22 C22 165.13(13) 3_666 . . . ?
O47 Cu1 O22 C22 66.24(13) . . . . ?
O12 Cu1 O22 C22 -103.79(13) . . . . ?
O22 C22 C23 C24 3.0(3) . . . . ?
C21 C22 C23 C24 -179.28(15) . . . . ?
C22 C23 C24 O24 0.6(3) . . . . ?
C22 C23 C24 C25A -178.56(16) . . . . ?
C23 C24 O24 Cu1 -15.5(2) . . . . ?
C25A C24 O24 Cu1 163.71(11) . . . . ?
O22 Cu1 O24 C24 19.99(13) . . . . ?
O14 Cu1 O24 C24 -157.23(13) . . . . ?
O47 Cu1 O24 C24 -67.27(13) . . . . ?
O12 Cu1 O24 C24 116.24(13) . . . . ?
O24 C24 C25A F25A 39.6(5) . . . . ?
C23 C24 C25A F25A -141.1(5) . . . . ?
O24 C24 C25A F25B -88.1(4) . . . . ?
C23 C24 C25A F25B 91.2(4) . . . . ?
O24 C24 C25A F25C 162.8(3) . . . . ?
C23 C24 C25A F25C -17.9(4) . . . . ?
C35 N31 N32 C33 0.06(16) . . . . ?
C48 N31 N32 C33 178.03(13) . . . . ?
C35 N31 N32 Cu1 166.46(11) . . . 3_666 ?
C48 N31 N32 Cu1 -15.6(2) . . . 3_666 ?
N31 N32 C33 C34 -0.15(17) . . . . ?
Cu1 N32 C33 C34 -167.90(10) 3_666 . . . ?
N32 C33 C34 C35 0.19(18) . . . . ?
N32 N31 C35 C34 0.05(17) . . . . ?
C48 N31 C35 C34 -177.82(13) . . . . ?
C33 C34 C35 N31 -0.14(17) . . . . ?
C46 C41 C42 C43 -0.3(2) . . . . ?
C47 C41 C42 C43 179.71(13) . . . . ?
C41 C42 C43 C44 -0.9(2) . . . . ?
C41 C42 C43 C48 177.76(14) . . . . ?
C42 C43 C44 C45 1.4(2) . . . . ?
C48 C43 C44 C45 -177.12(15) . . . . ?
C43 C44 C45 C46 -0.8(3) . . . . ?
C44 C45 C46 C41 -0.3(2) . . . . ?
C42 C41 C46 C45 0.9(2) . . . . ?
C47 C41 C46 C45 -179.11(15) . . . . ?
C42 C41 C47 O47 -10.2(2) . . . . ?
C46 C41 C47 O47 169.82(15) . . . . ?
C42 C41 C47 N47 169.05(14) . . . . ?
C46 C41 C47 N47 -11.0(2) . . . . ?
N47 C47 O47 Cu1 -32.3(2) . . . . ?
C41 C47 O47 Cu1 146.86(12) . . . . ?
O22 Cu1 O47 C47 -127.62(16) . . . . ?
O24 Cu1 O47 C47 -35.87(16) . . . . ?
O14 Cu1 O47 C47 49.88(16) . . . . ?
N32 Cu1 O47 C47 140.67(16) 3_666 . . . ?
O12 Cu1 O47 C47 -16.5(3) . . . . ?
C35 N31 C48 C43 74.6(2) . . . . ?
N32 N31 C48 C43 -103.08(16) . . . . ?
C44 C43 C48 N31 0.8(2) . . . . ?
C42 C43 C48 N31 -177.76(13) . . . . ?
